data_7039990
loop_
_publ_author_name
'Mokhtarzadeh, Charles C.'
'Rheingold, Arnold L.'
'Figueroa, Joshua S.'

_publ_section_title
;
 Dinitrogen binding, P4-activation and aza-B\"uchner ring expansions
 mediated by an isocyano analogue of the CpCo(CO) fragment.
;
_journal_issue 37
_journal_name_full 'Dalton transactions (Cambridge, England : 2003)'
_journal_page_first 14561
_journal_page_last 14569
_journal_paper_doi 10.1039/c6dt02789j
_journal_volume 45
_journal_year 2016
_chemical_formula_moiety 'C41 H52 Co N3'
_chemical_formula_sum 'C41 H52 Co N3'
_chemical_formula_weight 645.78
_space_group_crystal_system monoclinic
_space_group_IT_number 14
_space_group_name_Hall '-P 2ybc'
_space_group_name_H-M_alt 'P 1 21/c 1'
_symmetry_space_group_name_Hall '-P 2ybc'
_symmetry_space_group_name_H-M 'P 1 21/c 1'
_atom_sites_solution_hydrogens geom
_atom_sites_solution_primary iterative
_audit_creation_date 2016-05-18
_audit_creation_method
;
Olex2 1.2
(compiled Jan 19 2015 12:28:14 for OlexSys, GUI svn.r4998)
;
_audit_update_record
;
2016-06-01 deposited with the CCDC.
2016-07-21 downloaded from the CCDC.
;
_cell_angle_alpha 90
_cell_angle_beta 92.5640(19)
_cell_angle_gamma 90
_cell_formula_units_Z 4
_cell_length_a 18.1976(8)
_cell_length_b 10.5931(5)
_cell_length_c 18.9124(8)
_cell_measurement_reflns_used 7986
_cell_measurement_temperature 100
_cell_measurement_theta_max 25.94
_cell_measurement_theta_min 2.45
_cell_volume 3642.1(3)
_computing_cell_refinement 'SAINT v8.34A (Bruker, 2013)'
_computing_data_collection 'APEX2 v2013.6-2 (Bruker, 2013)'
_computing_data_reduction 'SAINT v8.34A (Bruker, 2013)'
_computing_molecular_graphics 'Olex2 (Dolomanov et al., 2009)'
_computing_publication_material 'Olex2 (Dolomanov et al., 2009)'
_computing_structure_refinement 'ShelXL (Sheldrick, 2008)'
_computing_structure_solution 'olex2.solve (Bourhis et al., 2015)'
_diffrn_ambient_temperature 100
_diffrn_detector 'Bruker APEX CCD'
_diffrn_detector_area_resol_mean 8.0
_diffrn_detector_type 'CCD Area Detector'
_diffrn_measured_fraction_theta_full 0.998
_diffrn_measured_fraction_theta_max 0.997
_diffrn_measurement_device 'Kappa Four-Circle Diffractometer'
_diffrn_measurement_device_type 'Bruker APEX-II CCD'
_diffrn_measurement_method '\f and \w scans'
_diffrn_radiation_monochromator graphite
_diffrn_radiation_probe x-ray
_diffrn_radiation_type MoK\a
_diffrn_radiation_wavelength 0.71073
_diffrn_reflns_av_R_equivalents 0.0557
_diffrn_reflns_av_unetI/netI 0.0556
_diffrn_reflns_Laue_measured_fraction_full 0.998
_diffrn_reflns_Laue_measured_fraction_max 0.997
_diffrn_reflns_limit_h_max 22
_diffrn_reflns_limit_h_min -21
_diffrn_reflns_limit_k_max 13
_diffrn_reflns_limit_k_min -10
_diffrn_reflns_limit_l_max 23
_diffrn_reflns_limit_l_min -23
_diffrn_reflns_number 31850
_diffrn_reflns_point_group_measured_fraction_full 0.998
_diffrn_reflns_point_group_measured_fraction_max 0.997
_diffrn_reflns_theta_full 26.000
_diffrn_reflns_theta_max 26.027
_diffrn_reflns_theta_min 2.225
_diffrn_source 'sealed tube'
_diffrn_source_type fine-focus
_diffrn_standards_number 0
_exptl_absorpt_coefficient_mu 0.502
_exptl_absorpt_correction_T_max 0.7453
_exptl_absorpt_correction_T_min 0.6456
_exptl_absorpt_correction_type multi-scan
_exptl_absorpt_process_details
;
SADABS-2012/1 (Bruker,2012) was used for absorption correction.
wR2(int) was 0.0711 before and 0.0565 after correction.
The Ratio of minimum to maximum transmission is 0.8662.
The \l/2 correction factor is 0.0015.
;
_exptl_crystal_colour 'dull dark yellow'
_exptl_crystal_colour_lustre dull
_exptl_crystal_colour_modifier dark
_exptl_crystal_colour_primary yellow
_exptl_crystal_density_diffrn 1.178
_exptl_crystal_description plate
_exptl_crystal_F_000 1384
_exptl_crystal_size_max 0.21
_exptl_crystal_size_mid 0.09
_exptl_crystal_size_min 0.053
_refine_diff_density_max 0.308
_refine_diff_density_min -0.330
_refine_diff_density_rms 0.056
_refine_ls_extinction_method none
_refine_ls_goodness_of_fit_ref 1.022
_refine_ls_hydrogen_treatment constr
_refine_ls_matrix_type full
_refine_ls_number_parameters 419
_refine_ls_number_reflns 7156
_refine_ls_number_restraints 0
_refine_ls_restrained_S_all 1.022
_refine_ls_R_factor_all 0.0671
_refine_ls_R_factor_gt 0.0408
_refine_ls_shift/su_max 0.001
_refine_ls_shift/su_mean 0.000
_refine_ls_structure_factor_coef Fsqd
_refine_ls_weighting_details 'w=1/[\s^2^(Fo^2^)+(0.0246P)^2^+2.4327P] where P=(Fo^2^+2Fc^2^)/3'
_refine_ls_weighting_scheme calc
_refine_ls_wR_factor_gt 0.0772
_refine_ls_wR_factor_ref 0.0861
_reflns_Friedel_coverage 0.000
_reflns_number_gt 5317
_reflns_number_total 7156
_reflns_threshold_expression 'I > 2\s(I)'
_cod_data_source_file c6dt02789j2.cif
_cod_data_source_block jfig1002
_cod_depositor_comments 'Adding full bibliography for 7039988--7039997.cif.'
_cod_database_code 7039990
_shelx_space_group_comment
;
The symmetry employed for this shelxl refinement is uniquely defined
by the following loop, which should always be used as a source of
symmetry information in preference to the above space-group names.
They are only intended as comments.
;
_olex2_refinement_description
;
1. Fixed Uiso
 At 1.2 times of:
  All C(H) groups
 At 1.5 times of:
  All C(H,H,H) groups
2.a Ternary CH refined with riding coordinates:
 C14(H14), C26(H26), C17(H17), C29(H29)
2.b Aromatic/amide H refined with riding coordinates:
 C23(H23), C5(H5), C24(H24), C4(H4), C12(H12), C11(H11), C22(H22), C6(H6),
 C10(H10)
2.c Idealised Me refined as rotating group:
 C19(H19A,H19B,H19C), C30(H30A,H30B,H30C), C40(H40A,H40B,H40C), C28(H28A,H28B,
 H28C), C31(H31A,H31B,H31C), C15(H15A,H15B,H15C), C16(H16A,H16B,H16C), C37(H37A,
 H37B,H37C), C38(H38A,H38B,H38C), C41(H41A,H41B,H41C), C39(H39A,H39B,H39C),
 C27(H27A,H27B,H27C), C18(H18A,H18B,H18C)
;
_shelx_shelxl_version_number 2014/7
_olex2_submission_special_instructions 'No special instructions were received'

loop_
_space_group_symop_operation_xyz
'x, y, z'
'-x, y+1/2, -z+1/2'
'-x, -y, -z'
'x, -y-1/2, z-1/2'

loop_
_atom_site_label
_atom_site_type_symbol
_atom_site_fract_x
_atom_site_fract_y
_atom_site_fract_z
_atom_site_U_iso_or_equiv
_atom_site_adp_type
_atom_site_occupancy
_atom_site_site_symmetry_order
_atom_site_calc_flag
_atom_site_refinement_flags_posn
Co1 Co 0.73398(2) 0.50742(3) 0.31227(2) 0.01491(8) Uani 1 1 d .
C23 C 1.01627(11) 0.4880(2) 0.14115(12) 0.0218(5) Uani 1 1 d .
H23 H 1.0646 0.4992 0.1613 0.026 Uiso 1 1 calc R
C2 C 0.73766(11) 0.43296(19) 0.08855(10) 0.0120(4) Uani 1 1 d .
N1 N 0.74601(9) 0.44567(17) 0.16143(9) 0.0141(4) Uani 1 1 d .
C5 C 0.71924(12) 0.4111(2) -0.05664(11) 0.0180(5) Uani 1 1 d .
H5 H 0.7129 0.4036 -0.1066 0.022 Uiso 1 1 calc R
C24 C 0.98049(12) 0.3744(2) 0.14899(11) 0.0198(5) Uani 1 1 d .
H24 H 1.0045 0.3083 0.1749 0.024 Uiso 1 1 calc R
C35 C 0.77120(12) 0.5150(2) 0.41816(10) 0.0175(5) Uani 1 1 d .
C14 C 0.61961(13) 0.1752(2) 0.11979(12) 0.0215(5) Uani 1 1 d .
H14 H 0.6613 0.1953 0.0889 0.026 Uiso 1 1 calc R
C8 C 0.60079(11) 0.4131(2) 0.10378(10) 0.0134(5) Uani 1 1 d .
C26 C 0.87326(12) 0.2265(2) 0.12887(11) 0.0170(5) Uani 1 1 d .
H26 H 0.8223 0.2318 0.1070 0.020 Uiso 1 1 calc R
C13 C 0.56406(11) 0.52539(19) 0.11914(10) 0.0142(5) Uani 1 1 d .
C9 C 0.57671(12) 0.2964(2) 0.13011(11) 0.0165(5) Uani 1 1 d .
N2 N 0.64566(11) 0.4394(2) 0.32302(10) 0.0315(5) Uani 1 1 d .
C4 C 0.78914(12) 0.4251(2) -0.02526(11) 0.0157(5) Uani 1 1 d .
H4 H 0.8304 0.4274 -0.0542 0.019 Uiso 1 1 calc R
C7 C 0.66617(11) 0.41744(19) 0.05846(10) 0.0125(4) Uani 1 1 d .
C20 C 0.87535(11) 0.4542(2) 0.08143(10) 0.0136(5) Uani 1 1 d .
C12 C 0.50035(11) 0.5188(2) 0.15768(11) 0.0183(5) Uani 1 1 d .
H12 H 0.4744 0.5940 0.1678 0.022 Uiso 1 1 calc R
C34 C 0.74061(12) 0.6363(2) 0.39650(11) 0.0184(5) Uani 1 1 d .
C36 C 0.83068(11) 0.4876(2) 0.37592(10) 0.0169(5) Uani 1 1 d .
C11 C 0.47467(12) 0.4041(2) 0.18130(11) 0.0209(5) Uani 1 1 d .
H11 H 0.4307 0.4007 0.2064 0.025 Uiso 1 1 calc R
C22 C 0.98176(11) 0.5856(2) 0.10396(11) 0.0193(5) Uani 1 1 d .
H22 H 1.0067 0.6636 0.0988 0.023 Uiso 1 1 calc R
C6 C 0.65851(12) 0.4081(2) -0.01471(11) 0.0160(5) Uani 1 1 d .
H6 H 0.6107 0.3995 -0.0366 0.019 Uiso 1 1 calc R
C25 C 0.90977(11) 0.3548(2) 0.11964(11) 0.0158(5) Uani 1 1 d .
C19 C 0.61144(13) 0.7367(2) 0.16093(12) 0.0265(6) Uani 1 1 d .
H19A H 0.5662 0.7617 0.1834 0.040 Uiso 1 1 calc GR
H19B H 0.6374 0.8123 0.1456 0.040 Uiso 1 1 calc GR
H19C H 0.6430 0.6896 0.1949 0.040 Uiso 1 1 calc GR
C3 C 0.79995(11) 0.43586(19) 0.04752(10) 0.0120(4) Uani 1 1 d .
C10 C 0.51298(12) 0.2943(2) 0.16833(11) 0.0207(5) Uani 1 1 d .
H10 H 0.4956 0.2162 0.1858 0.025 Uiso 1 1 calc R
C30 C 0.92285(13) 0.7748(2) 0.00289(12) 0.0254(6) Uani 1 1 d .
H30A H 0.9522 0.8203 0.0394 0.038 Uiso 1 1 calc GR
H30B H 0.8937 0.8352 -0.0259 0.038 Uiso 1 1 calc GR
H30C H 0.9556 0.7281 -0.0274 0.038 Uiso 1 1 calc GR
C32 C 0.83519(11) 0.5881(2) 0.32561(11) 0.0163(5) Uani 1 1 d .
C17 C 0.59218(11) 0.6531(2) 0.09649(11) 0.0163(5) Uani 1 1 d .
H17 H 0.6384 0.6388 0.0710 0.020 Uiso 1 1 calc R
C40 C 0.74314(13) 0.4359(2) 0.47731(11) 0.0255(6) Uani 1 1 d .
H40A H 0.6895 0.4287 0.4718 0.038 Uiso 1 1 calc GR
H40B H 0.7565 0.4759 0.5228 0.038 Uiso 1 1 calc GR
H40C H 0.7652 0.3516 0.4758 0.038 Uiso 1 1 calc GR
N3 N 0.59094(14) 0.3969(3) 0.33275(12) 0.0598(8) Uani 1 1 d .
C21 C 0.91098(11) 0.5711(2) 0.07399(11) 0.0151(5) Uani 1 1 d .
C28 C 0.91392(13) 0.1220(2) 0.09039(12) 0.0232(5) Uani 1 1 d .
H28A H 0.9151 0.1426 0.0399 0.035 Uiso 1 1 calc GR
H28B H 0.8883 0.0415 0.0962 0.035 Uiso 1 1 calc GR
H28C H 0.9643 0.1151 0.1105 0.035 Uiso 1 1 calc GR
C33 C 0.78132(12) 0.6831(2) 0.34083(11) 0.0182(5) Uani 1 1 d .
C31 C 0.82527(13) 0.7522(2) 0.09128(13) 0.0262(6) Uani 1 1 d .
H31A H 0.8577 0.7885 0.1287 0.039 Uiso 1 1 calc GR
H31B H 0.7911 0.6927 0.1121 0.039 Uiso 1 1 calc GR
H31C H 0.7974 0.8199 0.0671 0.039 Uiso 1 1 calc GR
C15 C 0.65276(13) 0.1270(2) 0.19060(13) 0.0316(6) Uani 1 1 d .
H15A H 0.6825 0.1938 0.2135 0.047 Uiso 1 1 calc GR
H15B H 0.6839 0.0535 0.1823 0.047 Uiso 1 1 calc GR
H15C H 0.6131 0.1027 0.2213 0.047 Uiso 1 1 calc GR
C16 C 0.57307(14) 0.0730(2) 0.08273(13) 0.0327(6) Uani 1 1 d .
H16A H 0.5320 0.0505 0.1121 0.049 Uiso 1 1 calc GR
H16B H 0.6035 -0.0018 0.0754 0.049 Uiso 1 1 calc GR
H16C H 0.5538 0.1046 0.0369 0.049 Uiso 1 1 calc GR
C37 C 0.89273(12) 0.5983(2) 0.27137(12) 0.0250(6) Uani 1 1 d .
H37A H 0.8932 0.5206 0.2433 0.037 Uiso 1 1 calc GR
H37B H 0.9411 0.6107 0.2953 0.037 Uiso 1 1 calc GR
H37C H 0.8814 0.6703 0.2402 0.037 Uiso 1 1 calc GR
C29 C 0.87154(12) 0.6827(2) 0.03795(11) 0.0183(5) Uani 1 1 d .
H29 H 0.8370 0.6480 0.0002 0.022 Uiso 1 1 calc R
C38 C 0.77251(14) 0.8093(2) 0.30511(13) 0.0313(6) Uani 1 1 d .
H38A H 0.7839 0.8012 0.2552 0.047 Uiso 1 1 calc GR
H38B H 0.8061 0.8703 0.3283 0.047 Uiso 1 1 calc GR
H38C H 0.7217 0.8385 0.3086 0.047 Uiso 1 1 calc GR
C41 C 0.88360(13) 0.3788(2) 0.38274(12) 0.0259(6) Uani 1 1 d .
H41A H 0.8593 0.3067 0.4042 0.039 Uiso 1 1 calc GR
H41B H 0.9265 0.4038 0.4127 0.039 Uiso 1 1 calc GR
H41C H 0.8996 0.3552 0.3357 0.039 Uiso 1 1 calc GR
C39 C 0.67769(13) 0.7001(2) 0.43077(12) 0.0291(6) Uani 1 1 d .
H39A H 0.6569 0.7652 0.3990 0.044 Uiso 1 1 calc GR
H39B H 0.6954 0.7392 0.4753 0.044 Uiso 1 1 calc GR
H39C H 0.6397 0.6376 0.4404 0.044 Uiso 1 1 calc GR
C27 C 0.86689(13) 0.1920(2) 0.20712(11) 0.0241(5) Uani 1 1 d .
H27A H 0.9162 0.1848 0.2298 0.036 Uiso 1 1 calc GR
H27B H 0.8411 0.1113 0.2108 0.036 Uiso 1 1 calc GR
H27C H 0.8393 0.2580 0.2308 0.036 Uiso 1 1 calc GR
C18 C 0.53745(12) 0.7191(2) 0.04534(11) 0.0209(5) Uani 1 1 d .
H18A H 0.5272 0.6650 0.0040 0.031 Uiso 1 1 calc GR
H18B H 0.5584 0.7992 0.0300 0.031 Uiso 1 1 calc GR
H18C H 0.4917 0.7354 0.0692 0.031 Uiso 1 1 calc GR
C1 C 0.73966(11) 0.47035(19) 0.22163(11) 0.0148(5) Uani 1 1 d .

loop_
_atom_site_aniso_label
_atom_site_aniso_U_11
_atom_site_aniso_U_22
_atom_site_aniso_U_33
_atom_site_aniso_U_23
_atom_site_aniso_U_13
_atom_site_aniso_U_12
Co1 0.01406(15) 0.01963(17) 0.01098(13) -0.00240(13) -0.00006(10) -0.00131(13)
C23 0.0113(11) 0.0236(14) 0.0302(12) -0.0044(11) -0.0035(9) 0.0013(10)
C2 0.0172(11) 0.0083(11) 0.0104(10) 0.0005(8) 0.0000(9) 0.0001(9)
N1 0.0115(9) 0.0170(10) 0.0135(9) 0.0006(8) -0.0011(7) -0.0026(7)
C5 0.0230(12) 0.0186(13) 0.0122(10) -0.0008(9) -0.0019(9) -0.0041(10)
C24 0.0195(12) 0.0179(13) 0.0217(12) -0.0017(10) -0.0038(10) 0.0060(10)
C35 0.0214(12) 0.0191(13) 0.0117(10) -0.0036(10) -0.0039(9) 0.0000(10)
C14 0.0249(13) 0.0130(12) 0.0271(13) 0.0030(10) 0.0071(10) -0.0009(10)
C8 0.0123(11) 0.0167(12) 0.0110(10) -0.0008(9) -0.0025(8) -0.0029(9)
C26 0.0161(12) 0.0148(12) 0.0196(11) 0.0006(9) -0.0051(9) 0.0016(9)
C13 0.0133(11) 0.0145(12) 0.0145(10) 0.0017(9) -0.0032(8) -0.0015(9)
C9 0.0180(12) 0.0167(12) 0.0148(10) 0.0019(9) -0.0008(9) -0.0016(9)
N2 0.0253(12) 0.0526(15) 0.0168(10) -0.0098(10) 0.0026(9) -0.0126(11)
C4 0.0187(12) 0.0135(12) 0.0151(11) 0.0008(9) 0.0034(9) -0.0021(9)
C7 0.0133(11) 0.0077(11) 0.0163(10) 0.0021(9) -0.0006(9) -0.0017(8)
C20 0.0130(11) 0.0159(12) 0.0120(10) -0.0022(9) 0.0024(9) -0.0010(9)
C12 0.0152(11) 0.0180(13) 0.0219(11) 0.0012(10) 0.0023(9) 0.0019(9)
C34 0.0188(12) 0.0206(13) 0.0157(11) -0.0073(9) -0.0020(9) 0.0023(10)
C36 0.0159(11) 0.0196(13) 0.0149(10) -0.0040(10) -0.0035(8) 0.0016(10)
C11 0.0150(12) 0.0270(14) 0.0211(12) 0.0044(10) 0.0056(9) -0.0027(10)
C22 0.0156(12) 0.0163(13) 0.0259(12) -0.0014(10) 0.0016(10) -0.0046(9)
C6 0.0163(11) 0.0141(12) 0.0172(11) 0.0012(9) -0.0034(9) -0.0032(9)
C25 0.0177(12) 0.0144(12) 0.0151(10) -0.0030(9) -0.0008(9) 0.0035(9)
C19 0.0290(14) 0.0172(13) 0.0324(13) 0.0006(11) -0.0088(11) -0.0035(11)
C3 0.0145(11) 0.0058(11) 0.0158(10) 0.0008(9) 0.0008(9) 0.0000(9)
C10 0.0217(13) 0.0180(13) 0.0226(12) 0.0037(10) 0.0026(10) -0.0056(10)
C30 0.0267(14) 0.0208(14) 0.0287(13) 0.0047(11) 0.0020(11) -0.0046(11)
C32 0.0146(11) 0.0203(13) 0.0137(10) -0.0052(9) -0.0023(9) -0.0029(9)
C17 0.0122(11) 0.0128(12) 0.0237(12) 0.0014(9) 0.0003(9) 0.0000(9)
C40 0.0322(14) 0.0278(14) 0.0164(11) -0.0004(10) 0.0013(10) -0.0003(11)
N3 0.0363(15) 0.112(2) 0.0317(14) -0.0148(15) 0.0090(12) -0.0373(16)
C21 0.0141(11) 0.0161(12) 0.0152(11) -0.0011(9) 0.0020(9) -0.0013(9)
C28 0.0273(13) 0.0162(13) 0.0261(12) -0.0014(10) -0.0005(10) -0.0009(10)
C33 0.0199(12) 0.0174(13) 0.0169(11) -0.0037(9) -0.0033(9) -0.0013(10)
C31 0.0242(14) 0.0181(13) 0.0367(14) 0.0068(11) 0.0054(11) 0.0040(10)
C15 0.0306(15) 0.0230(14) 0.0405(15) 0.0005(12) -0.0066(12) 0.0045(11)
C16 0.0446(16) 0.0172(14) 0.0358(15) -0.0013(11) -0.0049(12) 0.0008(12)
C37 0.0191(13) 0.0339(15) 0.0219(12) -0.0022(11) 0.0009(10) -0.0077(11)
C29 0.0175(12) 0.0158(12) 0.0212(11) 0.0015(10) -0.0026(9) -0.0024(9)
C38 0.0399(16) 0.0222(14) 0.0313(14) 0.0027(11) -0.0022(12) -0.0008(12)
C41 0.0269(14) 0.0285(15) 0.0220(12) -0.0048(11) -0.0039(10) 0.0105(11)
C39 0.0276(14) 0.0344(16) 0.0251(13) -0.0109(12) 0.0009(11) 0.0098(12)
C27 0.0274(14) 0.0214(14) 0.0237(12) 0.0030(10) 0.0011(10) 0.0004(10)
C18 0.0202(13) 0.0183(13) 0.0240(12) 0.0034(10) -0.0008(10) -0.0026(10)
C1 0.0100(10) 0.0129(12) 0.0211(11) 0.0016(9) -0.0029(9) -0.0009(8)

loop_
_atom_type_symbol
_atom_type_description
_atom_type_scat_dispersion_real
_atom_type_scat_dispersion_imag
_atom_type_scat_source
C C 0.0033 0.0016 'International Tables Vol C Tables 4.2.6.8 and 6.1.1.4'
H H 0.0000 0.0000 'International Tables Vol C Tables 4.2.6.8 and 6.1.1.4'
N N 0.0061 0.0033 'International Tables Vol C Tables 4.2.6.8 and 6.1.1.4'
Co Co 0.3494 0.9721 'International Tables Vol C Tables 4.2.6.8 and 6.1.1.4'

loop_
_geom_angle_atom_site_label_1
_geom_angle_atom_site_label_2
_geom_angle_atom_site_label_3
_geom_angle
C35 Co1 C34 40.63(8)
C35 Co1 C36 39.21(8)
C35 Co1 C33 67.01(8)
N2 Co1 C35 99.31(9)
N2 Co1 C34 101.44(9)
N2 Co1 C36 129.19(9)
N2 Co1 C32 166.31(8)
N2 Co1 C33 133.43(9)
C34 Co1 C36 67.12(8)
C34 Co1 C33 38.98(8)
C36 Co1 C33 67.63(8)
C32 Co1 C35 67.17(8)
C32 Co1 C34 67.14(8)
C32 Co1 C36 40.53(8)
C32 Co1 C33 40.68(8)
C1 Co1 C35 155.43(9)
C1 Co1 N2 96.49(9)
C1 Co1 C34 151.40(9)
C1 Co1 C36 116.78(9)
C1 Co1 C32 96.99(9)
C1 Co1 C33 113.79(9)
C24 C23 H23 120.0
C24 C23 C22 120.0(2)
C22 C23 H23 120.0
N1 C2 C7 118.16(18)
N1 C2 C3 119.51(18)
C3 C2 C7 122.32(18)
C1 N1 C2 166.1(2)
C4 C5 H5 120.1
C4 C5 C6 119.73(19)
C6 C5 H5 120.1
C23 C24 H24 119.4
C23 C24 C25 121.3(2)
C25 C24 H24 119.4
C34 C35 Co1 70.09(11)
C34 C35 C40 124.32(19)
C36 C35 Co1 70.82(11)
C36 C35 C34 108.54(19)
C36 C35 C40 127.1(2)
C40 C35 Co1 125.85(15)
C9 C14 H14 107.6
C9 C14 C15 110.74(19)
C9 C14 C16 112.39(19)
C15 C14 H14 107.6
C16 C14 H14 107.6
C16 C14 C15 110.71(19)
C13 C8 C9 120.81(19)
C13 C8 C7 119.41(18)
C9 C8 C7 119.77(19)
C25 C26 H26 107.6
C25 C26 C28 111.52(18)
C25 C26 C27 111.98(18)
C28 C26 H26 107.6
C28 C26 C27 110.19(18)
C27 C26 H26 107.6
C8 C13 C17 121.95(18)
C12 C13 C8 118.67(19)
C12 C13 C17 119.38(19)
C8 C9 C14 121.72(19)
C10 C9 C14 119.80(19)
C10 C9 C8 118.5(2)
N3 N2 Co1 177.1(2)
C5 C4 H4 119.3
C3 C4 C5 121.3(2)
C3 C4 H4 119.3
C2 C7 C8 121.08(18)
C6 C7 C2 117.49(19)
C6 C7 C8 121.42(18)
C25 C20 C3 120.00(18)
C21 C20 C25 120.84(19)
C21 C20 C3 119.16(18)
C13 C12 H12 119.6
C11 C12 C13 120.8(2)
C11 C12 H12 119.6
C35 C34 Co1 69.28(11)
C35 C34 C39 124.5(2)
C33 C34 Co1 71.03(12)
C33 C34 C35 108.40(19)
C33 C34 C39 127.1(2)
C39 C34 Co1 126.99(16)
C35 C36 Co1 69.97(11)
C35 C36 C32 107.01(19)
C35 C36 C41 128.1(2)
C32 C36 Co1 67.41(11)
C32 C36 C41 124.82(19)
C41 C36 Co1 130.09(15)
C12 C11 H11 120.0
C12 C11 C10 120.0(2)
C10 C11 H11 120.0
C23 C22 H22 119.5
C23 C22 C21 120.9(2)
C21 C22 H22 119.5
C5 C6 H6 119.3
C7 C6 C5 121.37(19)
C7 C6 H6 119.3
C24 C25 C26 119.06(19)
C24 C25 C20 118.3(2)
C20 C25 C26 122.59(18)
H19A C19 H19B 109.5
H19A C19 H19C 109.5
H19B C19 H19C 109.5
C17 C19 H19A 109.5
C17 C19 H19B 109.5
C17 C19 H19C 109.5
C2 C3 C20 120.84(18)
C4 C3 C2 117.73(18)
C4 C3 C20 121.41(18)
C9 C10 H10 119.5
C11 C10 C9 121.1(2)
C11 C10 H10 119.5
H30A C30 H30B 109.5
H30A C30 H30C 109.5
H30B C30 H30C 109.5
C29 C30 H30A 109.5
C29 C30 H30B 109.5
C29 C30 H30C 109.5
C36 C32 Co1 72.06(12)
C36 C32 C33 109.06(18)
C36 C32 C37 124.7(2)
C33 C32 Co1 72.47(12)
C33 C32 C37 125.9(2)
C37 C32 Co1 126.87(15)
C13 C17 C19 111.03(18)
C13 C17 H17 107.6
C13 C17 C18 111.64(17)
C19 C17 H17 107.6
C18 C17 C19 111.01(18)
C18 C17 H17 107.6
C35 C40 H40A 109.5
C35 C40 H40B 109.5
C35 C40 H40C 109.5
H40A C40 H40B 109.5
H40A C40 H40C 109.5
H40B C40 H40C 109.5
C20 C21 C29 121.08(18)
C22 C21 C20 118.6(2)
C22 C21 C29 120.23(19)
C26 C28 H28A 109.5
C26 C28 H28B 109.5
C26 C28 H28C 109.5
H28A C28 H28B 109.5
H28A C28 H28C 109.5
H28B C28 H28C 109.5
C34 C33 Co1 69.98(12)
C34 C33 C32 106.79(19)
C34 C33 C38 127.0(2)
C32 C33 Co1 66.85(12)
C32 C33 C38 126.2(2)
C38 C33 Co1 129.41(15)
H31A C31 H31B 109.5
H31A C31 H31C 109.5
H31B C31 H31C 109.5
C29 C31 H31A 109.5
C29 C31 H31B 109.5
C29 C31 H31C 109.5
C14 C15 H15A 109.5
C14 C15 H15B 109.5
C14 C15 H15C 109.5
H15A C15 H15B 109.5
H15A C15 H15C 109.5
H15B C15 H15C 109.5
C14 C16 H16A 109.5
C14 C16 H16B 109.5
C14 C16 H16C 109.5
H16A C16 H16B 109.5
H16A C16 H16C 109.5
H16B C16 H16C 109.5
C32 C37 H37A 109.5
C32 C37 H37B 109.5
C32 C37 H37C 109.5
H37A C37 H37B 109.5
H37A C37 H37C 109.5
H37B C37 H37C 109.5
C30 C29 C21 113.90(18)
C30 C29 C31 110.19(19)
C30 C29 H29 107.6
C21 C29 C31 109.85(18)
C21 C29 H29 107.6
C31 C29 H29 107.6
C33 C38 H38A 109.5
C33 C38 H38B 109.5
C33 C38 H38C 109.5
H38A C38 H38B 109.5
H38A C38 H38C 109.5
H38B C38 H38C 109.5
C36 C41 H41A 109.5
C36 C41 H41B 109.5
C36 C41 H41C 109.5
H41A C41 H41B 109.5
H41A C41 H41C 109.5
H41B C41 H41C 109.5
C34 C39 H39A 109.5
C34 C39 H39B 109.5
C34 C39 H39C 109.5
H39A C39 H39B 109.5
H39A C39 H39C 109.5
H39B C39 H39C 109.5
C26 C27 H27A 109.5
C26 C27 H27B 109.5
C26 C27 H27C 109.5
H27A C27 H27B 109.5
H27A C27 H27C 109.5
H27B C27 H27C 109.5
C17 C18 H18A 109.5
C17 C18 H18B 109.5
C17 C18 H18C 109.5
H18A C18 H18B 109.5
H18A C18 H18C 109.5
H18B C18 H18C 109.5
N1 C1 Co1 177.73(18)

loop_
_geom_bond_atom_site_label_1
_geom_bond_atom_site_label_2
_geom_bond_distance
Co1 C35 2.0867(19)
Co1 N2 1.781(2)
Co1 C34 2.098(2)
Co1 C36 2.098(2)
Co1 C32 2.036(2)
Co1 C33 2.111(2)
Co1 C1 1.766(2)
C23 H23 0.9500
C23 C24 1.379(3)
C23 C22 1.385(3)
C2 N1 1.386(2)
C2 C7 1.406(3)
C2 C3 1.402(3)
N1 C1 1.179(3)
C5 H5 0.9500
C5 C4 1.387(3)
C5 C6 1.389(3)
C24 H24 0.9500
C24 C25 1.394(3)
C35 C34 1.453(3)
C35 C36 1.404(3)
C35 C40 1.505(3)
C14 H14 1.0000
C14 C9 1.520(3)
C14 C15 1.532(3)
C14 C16 1.526(3)
C8 C13 1.401(3)
C8 C9 1.409(3)
C8 C7 1.498(3)
C26 H26 1.0000
C26 C25 1.527(3)
C26 C28 1.533(3)
C26 C27 1.534(3)
C13 C12 1.399(3)
C13 C17 1.515(3)
C9 C10 1.394(3)
N2 N3 1.116(3)
C4 H4 0.9500
C4 C3 1.386(3)
C7 C6 1.388(3)
C20 C25 1.408(3)
C20 C3 1.501(3)
C20 C21 1.408(3)
C12 H12 0.9500
C12 C11 1.383(3)
C34 C33 1.404(3)
C34 C39 1.501(3)
C36 C32 1.433(3)
C36 C41 1.503(3)
C11 H11 0.9500
C11 C10 1.383(3)
C22 H22 0.9500
C22 C21 1.392(3)
C6 H6 0.9500
C19 H19A 0.9800
C19 H19B 0.9800
C19 H19C 0.9800
C19 C17 1.534(3)
C10 H10 0.9500
C30 H30A 0.9800
C30 H30B 0.9800
C30 H30C 0.9800
C30 C29 1.522(3)
C32 C33 1.443(3)
C32 C37 1.502(3)
C17 H17 1.0000
C17 C18 1.526(3)
C40 H40A 0.9800
C40 H40B 0.9800
C40 H40C 0.9800
C21 C29 1.528(3)
C28 H28A 0.9800
C28 H28B 0.9800
C28 H28C 0.9800
C33 C38 1.502(3)
C31 H31A 0.9800
C31 H31B 0.9800
C31 H31C 0.9800
C31 C29 1.531(3)
C15 H15A 0.9800
C15 H15B 0.9800
C15 H15C 0.9800
C16 H16A 0.9800
C16 H16B 0.9800
C16 H16C 0.9800
C37 H37A 0.9800
C37 H37B 0.9800
C37 H37C 0.9800
C29 H29 1.0000
C38 H38A 0.9800
C38 H38B 0.9800
C38 H38C 0.9800
C41 H41A 0.9800
C41 H41B 0.9800
C41 H41C 0.9800
C39 H39A 0.9800
C39 H39B 0.9800
C39 H39C 0.9800
C27 H27A 0.9800
C27 H27B 0.9800
C27 H27C 0.9800
C18 H18A 0.9800
C18 H18B 0.9800
C18 H18C 0.9800

loop_
_geom_torsion_atom_site_label_1
_geom_torsion_atom_site_label_2
_geom_torsion_atom_site_label_3
_geom_torsion_atom_site_label_4
_geom_torsion
Co1 C35 C34 C33 -60.53(15)
Co1 C35 C34 C39 121.4(2)
Co1 C35 C36 C32 57.38(14)
Co1 C35 C36 C41 -125.8(2)
Co1 C34 C33 C32 -56.84(14)
Co1 C34 C33 C38 124.9(2)
Co1 C36 C32 C33 63.46(14)
Co1 C36 C32 C37 -122.9(2)
Co1 C32 C33 C34 58.81(15)
Co1 C32 C33 C38 -122.9(2)
C23 C24 C25 C26 179.0(2)
C23 C24 C25 C20 0.1(3)
C23 C22 C21 C20 -0.8(3)
C23 C22 C21 C29 175.4(2)
C2 C7 C6 C5 1.4(3)
N1 C2 C7 C8 -0.7(3)
N1 C2 C7 C6 178.38(18)
N1 C2 C3 C4 -178.86(19)
N1 C2 C3 C20 -0.8(3)
C5 C4 C3 C2 -0.4(3)
C5 C4 C3 C20 -178.5(2)
C24 C23 C22 C21 -0.1(3)
C35 C34 C33 Co1 59.43(14)
C35 C34 C33 C32 2.6(2)
C35 C34 C33 C38 -175.7(2)
C35 C36 C32 Co1 -58.99(14)
C35 C36 C32 C33 4.5(2)
C35 C36 C32 C37 178.13(19)
C14 C9 C10 C11 177.1(2)
C8 C13 C12 C11 1.1(3)
C8 C13 C17 C19 -117.9(2)
C8 C13 C17 C18 117.6(2)
C8 C9 C10 C11 -1.0(3)
C8 C7 C6 C5 -179.5(2)
C13 C8 C9 C14 -174.36(19)
C13 C8 C9 C10 3.7(3)
C13 C8 C7 C2 90.4(2)
C13 C8 C7 C6 -88.7(2)
C13 C12 C11 C10 1.5(3)
C9 C8 C13 C12 -3.7(3)
C9 C8 C13 C17 175.06(19)
C9 C8 C7 C2 -90.0(2)
C9 C8 C7 C6 90.9(3)
C4 C5 C6 C7 -0.7(3)
C7 C2 N1 C1 -36.8(9)
C7 C2 C3 C4 1.2(3)
C7 C2 C3 C20 179.26(19)
C7 C8 C13 C12 175.93(18)
C7 C8 C13 C17 -5.3(3)
C7 C8 C9 C14 6.0(3)
C7 C8 C9 C10 -175.96(18)
C20 C21 C29 C30 -152.1(2)
C20 C21 C29 C31 83.8(2)
C12 C13 C17 C19 60.9(2)
C12 C13 C17 C18 -63.6(3)
C12 C11 C10 C9 -1.5(3)
C34 C35 C36 Co1 -60.20(14)
C34 C35 C36 C32 -2.8(2)
C34 C35 C36 C41 174.0(2)
C36 C35 C34 Co1 60.66(14)
C36 C35 C34 C33 0.1(2)
C36 C35 C34 C39 -178.0(2)
C36 C32 C33 Co1 -63.20(14)
C36 C32 C33 C34 -4.4(2)
C36 C32 C33 C38 173.9(2)
C22 C23 C24 C25 0.5(3)
C22 C21 C29 C30 31.8(3)
C22 C21 C29 C31 -92.4(2)
C6 C5 C4 C3 0.2(3)
C25 C20 C3 C2 74.0(3)
C25 C20 C3 C4 -108.0(2)
C25 C20 C21 C22 1.4(3)
C25 C20 C21 C29 -174.82(19)
C3 C2 N1 C1 143.2(8)
C3 C2 C7 C8 179.22(19)
C3 C2 C7 C6 -1.7(3)
C3 C20 C25 C24 178.54(18)
C3 C20 C25 C26 -0.3(3)
C3 C20 C21 C22 -178.17(19)
C3 C20 C21 C29 5.6(3)
C17 C13 C12 C11 -177.71(19)
C40 C35 C34 Co1 -120.5(2)
C40 C35 C34 C33 179.01(19)
C40 C35 C34 C39 0.9(3)
C40 C35 C36 Co1 121.0(2)
C40 C35 C36 C32 178.3(2)
C40 C35 C36 C41 -4.9(4)
C21 C20 C25 C24 -1.0(3)
C21 C20 C25 C26 -179.84(19)
C21 C20 C3 C2 -106.4(2)
C21 C20 C3 C4 71.6(3)
C28 C26 C25 C24 -65.4(3)
C28 C26 C25 C20 113.4(2)
C15 C14 C9 C8 112.1(2)
C15 C14 C9 C10 -66.0(3)
C16 C14 C9 C8 -123.5(2)
C16 C14 C9 C10 58.4(3)
C37 C32 C33 Co1 123.2(2)
C37 C32 C33 C34 -177.95(19)
C37 C32 C33 C38 0.4(3)
C41 C36 C32 Co1 124.1(2)
C41 C36 C32 C33 -172.47(19)
C41 C36 C32 C37 1.2(3)
C39 C34 C33 Co1 -122.5(2)
C39 C34 C33 C32 -179.4(2)
C39 C34 C33 C38 2.3(4)
C27 C26 C25 C24 58.6(3)
C27 C26 C25 C20 -122.6(2)
